data_7231993
loop_
_publ_author_name
'Lam, Raphael H.'
'McQueen, Caitlin M. A.'
'Pernik, Indrek'
'McBurney, Roy T.'
'Hill, Anthony F.'
'Messerle, Barbara A.'

_publ_section_title
;
 Selective formylation or methylation of amines using carbon dioxide
 catalysed by a rhodium perimidine-based NHC complex
;
_journal_issue 3
_journal_name_full 'Green Chemistry'
_journal_page_first 538
_journal_paper_doi 10.1039/C8GC03094D
_journal_volume 21
_journal_year 2019
_chemical_formula_moiety 'C37 H54 Cl1 N2 P2 Rh1'
_chemical_formula_sum 'C37 H54 Cl N2 P2 Rh'
_chemical_formula_weight 727.15
_space_group_IT_number 167
_space_group_name_Hall '-R 3 2"c'
_space_group_name_H-M_alt 'R -3 c :H'
_symmetry_cell_setting trigonal
_symmetry_space_group_name_Hall '-R 3 2"c'
_symmetry_space_group_name_H-M 'R -3 c :H'
_atom_sites_solution_hydrogens difmap
_atom_sites_solution_primary direct
_audit_block_doi 10.5517/ccz4wwv
_audit_update_record
;
2013-06-10 deposited with the CCDC.
2018-12-10 downloaded from the CCDC.
;
_cell_angle_alpha 90
_cell_angle_beta 90
_cell_angle_gamma 120
_cell_formula_units_Z 18
_cell_length_a 26.6194(4)
_cell_length_b 26.6194(4)
_cell_length_c 27.2200(5)
_cell_measurement_reflns_used 137889
_cell_measurement_temperature 200
_cell_measurement_theta_max 25
_cell_measurement_theta_min 2.55
_cell_volume 16703.8(5)
_computing_cell_refinement 'DENZO/SCALEPACK (Otwinowski & Minor, 1997)'
_computing_data_collection 'COLLECT (Nonius, 2001).'
_computing_data_reduction 'DENZO/SCALEPACK (Otwinowski & Minor, 1997)'
_computing_molecular_graphics 'ORTEP-3 for Windows v. 2.01'
_computing_publication_material 'CRYSTALS (Betteridge et al., 2003)'
_computing_structure_refinement 'CRYSTALS (Betteridge et al., 2003)'
_computing_structure_solution 'SIR92 (Altomare et al., 1994)'
_diffrn_ambient_temperature 200
_diffrn_measured_fraction_theta_full 0.998
_diffrn_measured_fraction_theta_max 0.998
_diffrn_measurement_device Area
_diffrn_measurement_device_type 'Nonius KappaCCD'
_diffrn_measurement_method \w/2\q
_diffrn_radiation_monochromator graphite
_diffrn_radiation_type 'Mo K\a'
_diffrn_radiation_wavelength 0.71073
_diffrn_reflns_av_R_equivalents 0.023
_diffrn_reflns_limit_h_max 31
_diffrn_reflns_limit_h_min -29
_diffrn_reflns_limit_k_max 31
_diffrn_reflns_limit_k_min -31
_diffrn_reflns_limit_l_max 32
_diffrn_reflns_limit_l_min -32
_diffrn_reflns_number 89180
_diffrn_reflns_theta_full 25.102
_diffrn_reflns_theta_max 25.102
_diffrn_reflns_theta_min 2.651
_diffrn_standards_number 0
_exptl_absorpt_coefficient_mu 0.645
_exptl_absorpt_correction_T_max 0.9136
_exptl_absorpt_correction_T_min 0.762
_exptl_absorpt_correction_type multi-scan
_exptl_absorpt_process_details 'DENZO/SCALEPACK (Otwinowski & Minor, 1997)'
_exptl_crystal_colour orange
_exptl_crystal_density_diffrn 1.301
_exptl_crystal_density_method 'not measured'
_exptl_crystal_description block
_exptl_crystal_F_000 6876
_exptl_crystal_size_max 0.200
_exptl_crystal_size_mid 0.170
_exptl_crystal_size_min 0.140
_platon_squeeze_details
;
;
_refine_diff_density_max 0.98
_refine_diff_density_min -1.03
_refine_ls_extinction_method None
_refine_ls_goodness_of_fit_ref 0.9753
_refine_ls_hydrogen_treatment constr
_refine_ls_matrix_type full
_refine_ls_number_parameters 197
_refine_ls_number_reflns 3310
_refine_ls_number_restraints 0
_refine_ls_R_factor_all 0.0630
_refine_ls_R_factor_gt 0.0499
_refine_ls_shift/su_max 0.0011579
_refine_ls_shift/su_mean 0.0000921
_refine_ls_structure_factor_coef Fsqd
_refine_ls_weighting_details
;
 Method, part 1, Chebychev polynomial, (Watkin, 1994, Prince, 1982) 
 [weight] = 1.0/[A~0~*T~0~(x)+A~1~*T~1~(x) ... +A~n-1~]*T~n-1~(x)] 
 where A~i~ are the Chebychev coefficients listed below and x= Fcalc/Fmax 
 Method = Robust Weighting (Prince, 1982) 
 W = [weight] * [1-(deltaF/6*sigmaF)^2^]^2^ 
 A~i~ are: 
 14.0 20.7 9.86 2.42 
;
_refine_ls_weighting_scheme calc
_refine_ls_wR_factor_all 0.1208
_refine_ls_wR_factor_gt 0.1103
_refine_ls_wR_factor_ref 0.1208
_reflns_limit_h_max 0
_reflns_limit_h_min -27
_reflns_limit_k_max 31
_reflns_limit_k_min 0
_reflns_limit_l_max 32
_reflns_limit_l_min 0
_reflns_number_gt 2736
_reflns_number_total 3312
_reflns_threshold_expression I>2.0\s(I)
_oxford_diffrn_Wilson_B_factor 3.14
_oxford_diffrn_Wilson_scale 604.30
_oxford_refine_ls_r_factor_ref 0.0630
_oxford_refine_ls_scale 0.044849(8)
_oxford_reflns_number_all 3310
_oxford_reflns_threshold_expression_ref I>-10.0\s(I)
_cod_data_source_file c8gc03094d2.cif
_cod_data_source_block 1
_cod_depositor_comments
;
The following automatic conversions were performed:

'_symmetry_cell_setting' value 'Trigonal' changed to 'trigonal'
according to
/home/data/users/saulius/crontab/automatic-downloads/rss-feeds/RSC/lib/dictionaries/cif_core.dic
dictionary named 'cif_core.dic' version 2.4.2 from 2011-04-26.

'_atom_sites_solution_primary' value 'Direct' changed to 'direct'
according to
/home/data/users/saulius/crontab/automatic-downloads/rss-feeds/RSC/lib/dictionaries/cif_core.dic
dictionary named 'cif_core.dic' version 2.4.2 from 2011-04-26.

Automatic conversion script
Id: cif_fix_values 4973 2017-02-22 13:04:09Z antanas 

 Adding full bibliography for 7231993.cif.
;
_cod_original_sg_symbol_H-M 'R -3 c '
_cod_original_formula_sum 'C37 H54 Cl1 N2 P2 Rh1'
_cod_database_code 7231993

loop_
_symmetry_equiv_pos_as_xyz
x,y,z
-x,-y,-z
x+1/3,y+2/3,z+2/3
-x+1/3,-y+2/3,-z+2/3
x+2/3,y+1/3,z+1/3
-x+2/3,-y+1/3,-z+1/3
-y,x-y,z
y,-x+y,-z
-y+1/3,x-y+2/3,z+2/3
y+1/3,-x+y+2/3,-z+2/3
-y+2/3,x-y+1/3,z+1/3
y+2/3,-x+y+1/3,-z+1/3
-x+y,-x,z
x-y,x,-z
-x+y+1/3,-x+2/3,z+2/3
x-y+1/3,x+2/3,-z+2/3
-x+y+2/3,-x+1/3,z+1/3
x-y+2/3,x+1/3,-z+1/3
-x+y,y,z+1/2
x-y,-y,-z+1/2
-x+y+1/3,y+2/3,z+7/6
x-y+1/3,-y+2/3,-z+7/6
-x+y+2/3,y+1/3,z+5/6
x-y+2/3,-y+1/3,-z+5/6
x,x-y,z+1/2
-x,-x+y,-z+1/2
x+1/3,x-y+2/3,z+7/6
-x+1/3,-x+y+2/3,-z+7/6
x+2/3,x-y+1/3,z+5/6
-x+2/3,-x+y+1/3,-z+5/6
-y,-x,z+1/2
y,x,-z+1/2
-y+1/3,-x+2/3,z+7/6
y+1/3,x+2/3,-z+7/6
-y+2/3,-x+1/3,z+5/6
y+2/3,x+1/3,-z+5/6

loop_
_atom_site_label
_atom_site_type_symbol
_atom_site_fract_x
_atom_site_fract_y
_atom_site_fract_z
_atom_site_U_iso_or_equiv
_atom_site_occupancy
_atom_site_adp_type
_atom_site_refinement_flags_posn
_atom_site_refinement_flags_adp
Rh1 Rh 0.6667 0.749263(17) 0.5833 0.0400 1.0000 Uani S T
P1 P 0.60057(5) 0.70875(5) 0.64289(5) 0.0430 1.0000 Uani . .
Cl1 Cl 0.6667 0.83941(6) 0.5833 0.0535 1.0000 Uani S T
N1 N 0.63279(16) 0.63135(15) 0.61509(13) 0.0423 1.0000 Uani . .
C1 C 0.6667 0.6768(2) 0.5833 0.0432 1.0000 Uani S T
C2 C 0.6304(2) 0.5771(2) 0.61636(19) 0.0496 1.0000 Uani . .
C3 C 0.5951(2) 0.5338(2) 0.6485(2) 0.0623 1.0000 Uani . .
C4 C 0.5947(3) 0.4807(3) 0.6477(3) 0.0917 1.0000 Uani . .
C5 C 0.6290(4) 0.4715(3) 0.6165(3) 0.1175 1.0000 Uani . .
C6 C 0.6667 0.5149(3) 0.5833 0.0908 1.0000 Uani S T
C7 C 0.6667 0.5688(2) 0.5833 0.0554 1.0000 Uani S T
C21 C 0.5978(2) 0.6390(2) 0.65257(18) 0.0482 1.0000 Uani . .
C31 C 0.5245(2) 0.6866(2) 0.62940(18) 0.0470 1.0000 Uani . .
C32 C 0.5060(2) 0.6526(2) 0.5809(2) 0.0597 1.0000 Uani . .
C33 C 0.4434(2) 0.6343(2) 0.5680(3) 0.0754 1.0000 Uani . .
C34 C 0.4352(2) 0.6866(3) 0.5643(3) 0.0785 1.0000 Uani . .
C35 C 0.4531(2) 0.7204(3) 0.6124(3) 0.0732 1.0000 Uani . .
C36 C 0.5156(2) 0.7391(2) 0.6263(2) 0.0554 1.0000 Uani . .
C41 C 0.6175(2) 0.7437(2) 0.70372(17) 0.0495 1.0000 Uani . .
C42 C 0.5760(3) 0.7093(2) 0.74527(19) 0.0609 1.0000 Uani . .
C43 C 0.5947(3) 0.7428(3) 0.7943(2) 0.0717 1.0000 Uani . .
C44 C 0.6564(3) 0.7591(3) 0.8075(2) 0.0790 1.0000 Uani . .
C45 C 0.6982(3) 0.7943(3) 0.7671(2) 0.0794 1.0000 Uani . .
C46 C 0.6802(2) 0.7622(3) 0.7173(2) 0.0635 1.0000 Uani . .
H31 H 0.5713 0.5397 0.6711 0.0749 1.0000 Uiso R .
H41 H 0.5697 0.4506 0.6694 0.1103 1.0000 Uiso R .
H51 H 0.6277 0.4352 0.6169 0.1415 1.0000 Uiso R .
H211 H 0.6127 0.6387 0.6842 0.0576 1.0000 Uiso R .
H212 H 0.5587 0.6083 0.6503 0.0576 1.0000 Uiso R .
H311 H 0.5008 0.6620 0.6551 0.0564 1.0000 Uiso R .
H321 H 0.5308 0.6764 0.5554 0.0715 1.0000 Uiso R .
H322 H 0.5095 0.6189 0.5841 0.0715 1.0000 Uiso R .
H331 H 0.4184 0.6088 0.5927 0.0899 1.0000 Uiso R .
H332 H 0.4339 0.6147 0.5372 0.0899 1.0000 Uiso R .
H341 H 0.4583 0.7110 0.5383 0.0939 1.0000 Uiso R .
H342 H 0.3955 0.6740 0.5580 0.0939 1.0000 Uiso R .
H351 H 0.4496 0.7541 0.6089 0.0875 1.0000 Uiso R .
H352 H 0.4280 0.6967 0.6378 0.0875 1.0000 Uiso R .
H361 H 0.5242 0.7580 0.6573 0.0662 1.0000 Uiso R .
H362 H 0.5411 0.7652 0.6022 0.0662 1.0000 Uiso R .
H411 H 0.6159 0.7784 0.7003 0.0593 1.0000 Uiso R .
H421 H 0.5754 0.6735 0.7490 0.0728 1.0000 Uiso R .
H422 H 0.5382 0.7019 0.7371 0.0728 1.0000 Uiso R .
H431 H 0.5923 0.7771 0.7915 0.0854 1.0000 Uiso R .
H432 H 0.5693 0.7190 0.8196 0.0854 1.0000 Uiso R .
H441 H 0.6672 0.7813 0.8369 0.0950 1.0000 Uiso R .
H442 H 0.6582 0.7247 0.8126 0.0950 1.0000 Uiso R .
H451 H 0.7358 0.8014 0.7755 0.0949 1.0000 Uiso R .
H452 H 0.6988 0.8302 0.7641 0.0949 1.0000 Uiso R .
H461 H 0.7053 0.7872 0.6925 0.0753 1.0000 Uiso R .
H462 H 0.6839 0.7286 0.7193 0.0753 1.0000 Uiso R .

loop_
_atom_site_aniso_label
_atom_site_aniso_U_11
_atom_site_aniso_U_22
_atom_site_aniso_U_33
_atom_site_aniso_U_23
_atom_site_aniso_U_13
_atom_site_aniso_U_12
Rh1 0.0386(3) 0.0325(2) 0.0510(3) -0.00391(11) -0.0078(2) 0.01929(14)
P1 0.0419(6) 0.0426(6) 0.0528(7) -0.0014(5) -0.0060(5) 0.0273(5)
Cl1 0.0561(10) 0.0379(6) 0.0726(11) -0.0067(4) -0.0133(8) 0.0280(5)
N1 0.047(2) 0.040(2) 0.047(2) 0.0029(16) 0.0014(17) 0.0262(17)
C1 0.040(3) 0.042(2) 0.047(3) -0.0072(14) -0.014(3) 0.0198(16)
C2 0.056(3) 0.039(2) 0.062(3) 0.003(2) 0.003(2) 0.030(2)
C3 0.073(4) 0.053(3) 0.073(3) 0.017(3) 0.022(3) 0.041(3)
C4 0.116(5) 0.063(4) 0.118(6) 0.045(4) 0.063(5) 0.061(4)
C5 0.165(8) 0.063(4) 0.156(7) 0.054(5) 0.096(6) 0.081(5)
C6 0.119(8) 0.059(3) 0.115(8) 0.032(3) 0.065(6) 0.059(4)
C7 0.067(5) 0.041(2) 0.067(4) 0.0063(18) 0.013(4) 0.033(2)
C21 0.047(3) 0.049(3) 0.056(3) 0.005(2) 0.004(2) 0.030(2)
C31 0.043(2) 0.045(2) 0.060(3) 0.006(2) 0.000(2) 0.027(2)
C32 0.051(3) 0.049(3) 0.081(4) -0.011(3) -0.018(3) 0.026(2)
C33 0.049(3) 0.057(3) 0.111(5) -0.003(3) -0.028(3) 0.020(3)
C34 0.044(3) 0.070(4) 0.111(5) 0.019(4) -0.021(3) 0.021(3)
C35 0.050(3) 0.065(4) 0.116(5) 0.020(4) -0.004(3) 0.038(3)
C36 0.050(3) 0.055(3) 0.072(3) 0.005(3) -0.005(3) 0.035(2)
C41 0.060(3) 0.052(3) 0.050(3) -0.002(2) -0.008(2) 0.039(2)
C42 0.076(4) 0.073(4) 0.055(3) -0.003(3) -0.005(3) 0.053(3)
C43 0.105(5) 0.089(4) 0.050(3) -0.004(3) -0.010(3) 0.071(4)
C44 0.114(5) 0.090(5) 0.065(4) -0.010(3) -0.023(4) 0.075(4)
C45 0.093(5) 0.074(4) 0.083(4) -0.020(3) -0.040(4) 0.051(4)
C46 0.062(3) 0.065(3) 0.070(3) -0.010(3) -0.022(3) 0.037(3)

loop_
_atom_type_symbol
_atom_type_scat_dispersion_real
_atom_type_scat_dispersion_imag
_atom_type_scat_Cromer_Mann_a1
_atom_type_scat_Cromer_Mann_b1
_atom_type_scat_Cromer_Mann_a2
_atom_type_scat_Cromer_Mann_b2
_atom_type_scat_Cromer_Mann_a3
_atom_type_scat_Cromer_Mann_b3
_atom_type_scat_Cromer_Mann_a4
_atom_type_scat_Cromer_Mann_b4
_atom_type_scat_Cromer_Mann_c
_atom_type_scat_source
C 0.0033 0.0016 2.3100 20.8439 1.0200 10.2075 1.5886 0.5687 0.8650 51.6512 0.2156 'International Tables Vol C 4.2.6.8 and 6.1.1.4'
H 0.0000 0.0000 0.4930 10.5109 0.3229 26.1257 0.1402 3.1424 0.0408 57.7998 0.0030 'International Tables Vol C 4.2.6.8 and 6.1.1.4'
Cl 0.1484 0.1585 11.4604 0.0104 7.1964 1.1662 6.2556 18.5194 1.6455 47.7784 -9.5574 'International Tables Vol C 4.2.6.8 and 6.1.1.4'
N 0.0061 0.0033 12.2126 0.0057 3.1322 9.8933 2.0125 28.9975 1.1663 0.5826 -11.5290 'International Tables Vol C 4.2.6.8 and 6.1.1.4'
P 0.1023 0.0942 6.4345 1.9067 4.1791 27.1570 1.7800 0.5260 1.4908 68.1645 1.1149 'International Tables Vol C 4.2.6.8 and 6.1.1.4'
Rh -1.1178 0.9187 19.2957 0.7515 14.3501 8.2176 4.7343 25.8749 1.2892 98.6062 5.3280 'International Tables Vol C 4.2.6.8 and 6.1.1.4'

loop_
_citation_id
_citation_doi
_citation_year
1 10.1021/om300897w 2012

loop_
_geom_angle_atom_site_label_1
_geom_angle_site_symmetry_1
_geom_angle_atom_site_label_2
_geom_angle_atom_site_label_3
_geom_angle_site_symmetry_3
_geom_angle
_geom_angle_publ_flag
P1 28_655 Rh1 P1 . 169.79(6) yes
P1 28_655 Rh1 Cl1 . 95.10(3) yes
P1 . Rh1 Cl1 . 95.10(3) yes
P1 28_655 Rh1 C1 . 84.90(3) yes
P1 . Rh1 C1 . 84.90(3) yes
Cl1 . Rh1 C1 . 179.994 yes
Rh1 . P1 C21 . 102.46(15) yes
Rh1 . P1 C31 . 118.98(16) yes
C21 . P1 C31 . 102.9(2) yes
Rh1 . P1 C41 . 118.28(17) yes
C21 . P1 C41 . 104.9(2) yes
C31 . P1 C41 . 107.1(2) yes
C1 . N1 C2 . 125.6(4) yes
C1 . N1 C21 . 119.6(4) yes
C2 . N1 C21 . 114.8(4) yes
N1 . C1 N1 28_655 113.9(5) yes
N1 . C1 Rh1 . 123.1(3) yes
N1 28_655 C1 Rh1 . 123.1(3) yes
N1 . C2 C3 . 122.4(4) yes
N1 . C2 C7 . 117.3(4) yes
C3 . C2 C7 . 120.3(4) yes
C2 . C3 C4 . 119.4(5) yes
C2 . C3 H31 . 120.3 no
C4 . C3 H31 . 120.3 no
C3 . C4 C5 . 121.6(5) yes
C3 . C4 H41 . 119.2 no
C5 . C4 H41 . 119.2 no
C4 . C5 C6 . 121.2(6) yes
C4 . C5 H51 . 119.4 no
C6 . C5 H51 . 119.4 no
C5 . C6 C5 28_655 124.8(8) yes
C5 . C6 C7 . 117.6(4) yes
C5 28_655 C6 C7 . 117.6(4) yes
C6 . C7 C2 . 119.8(3) yes
C6 . C7 C2 28_655 119.8(3) yes
C2 . C7 C2 28_655 120.3(6) yes
P1 . C21 N1 . 109.5(3) yes
P1 . C21 H211 . 109.4 no
N1 . C21 H211 . 109.4 no
P1 . C21 H212 . 109.5 no
N1 . C21 H212 . 109.5 no
H211 . C21 H212 . 109.5 no
P1 . C31 C32 . 109.7(3) yes
P1 . C31 C36 . 111.4(3) yes
C32 . C31 C36 . 109.9(4) yes
P1 . C31 H311 . 108.6 no
C32 . C31 H311 . 108.6 no
C36 . C31 H311 . 108.6 no
C31 . C32 C33 . 111.4(5) yes
C31 . C32 H321 . 109.0 no
C33 . C32 H321 . 109.1 no
C31 . C32 H322 . 109.0 no
C33 . C32 H322 . 108.9 no
H321 . C32 H322 . 109.5 no
C32 . C33 C34 . 110.9(4) yes
C32 . C33 H331 . 109.2 no
C34 . C33 H331 . 109.2 no
C32 . C33 H332 . 109.1 no
C34 . C33 H332 . 109.0 no
H331 . C33 H332 . 109.5 no
C33 . C34 C35 . 110.0(5) yes
C33 . C34 H341 . 109.4 no
C35 . C34 H341 . 109.4 no
C33 . C34 H342 . 109.3 no
C35 . C34 H342 . 109.3 no
H341 . C34 H342 . 109.5 no
C34 . C35 C36 . 111.9(5) yes
C34 . C35 H351 . 108.8 no
C36 . C35 H351 . 108.8 no
C34 . C35 H352 . 109.0 no
C36 . C35 H352 . 108.9 no
H351 . C35 H352 . 109.5 no
C31 . C36 C35 . 110.9(4) yes
C31 . C36 H361 . 109.1 no
C35 . C36 H361 . 109.1 no
C31 . C36 H362 . 109.1 no
C35 . C36 H362 . 109.2 no
H361 . C36 H362 . 109.5 no
P1 . C41 C42 . 116.2(4) yes
P1 . C41 C46 . 109.4(3) yes
C42 . C41 C46 . 111.1(4) yes
P1 . C41 H411 . 106.5 no
C42 . C41 H411 . 106.6 no
C46 . C41 H411 . 106.5 no
C41 . C42 C43 . 111.5(5) yes
C41 . C42 H421 . 109.0 no
C43 . C42 H421 . 109.0 no
C41 . C42 H422 . 108.9 no
C43 . C42 H422 . 108.9 no
H421 . C42 H422 . 109.5 no
C42 . C43 C44 . 111.1(5) yes
C42 . C43 H431 . 109.1 no
C44 . C43 H431 . 109.1 no
C42 . C43 H432 . 109.0 no
C44 . C43 H432 . 109.1 no
H431 . C43 H432 . 109.5 no
C43 . C44 C45 . 111.2(5) yes
C43 . C44 H441 . 109.0 no
C45 . C44 H441 . 108.9 no
C43 . C44 H442 . 109.1 no
C45 . C44 H442 . 109.1 no
H441 . C44 H442 . 109.5 no
C44 . C45 C46 . 111.5(5) yes
C44 . C45 H451 . 109.0 no
C46 . C45 H451 . 108.9 no
C44 . C45 H452 . 109.0 no
C46 . C45 H452 . 109.0 no
H451 . C45 H452 . 109.5 no
C45 . C46 C41 . 112.1(5) yes
C45 . C46 H461 . 108.8 no
C41 . C46 H461 . 108.9 no
C45 . C46 H462 . 108.8 no
C41 . C46 H462 . 108.7 no
H461 . C46 H462 . 109.5 no

loop_
_geom_bond_atom_site_label_1
_geom_bond_atom_site_label_2
_geom_bond_site_symmetry_2
_geom_bond_distance
_geom_bond_publ_flag
Rh1 P1 28_655 2.2338(12) yes
Rh1 P1 . 2.2338(12) yes
Rh1 Cl1 . 2.3998(16) yes
Rh1 C1 . 1.930(6) yes
P1 C21 . 1.838(5) yes
P1 C31 . 1.841(4) yes
P1 C41 . 1.842(5) yes
N1 C1 . 1.390(5) yes
N1 C2 . 1.413(6) yes
N1 C21 . 1.463(6) yes
C2 C3 . 1.377(7) yes
C2 C7 . 1.415(6) yes
C3 C4 . 1.406(7) yes
C3 H31 . 0.950 no
C4 C5 . 1.356(9) yes
C4 H41 . 0.950 no
C5 C6 . 1.413(7) yes
C5 H51 . 0.950 no
C6 C7 . 1.435(10) yes
C21 H211 . 0.950 no
C21 H212 . 0.950 no
C31 C32 . 1.535(7) yes
C31 C36 . 1.532(6) yes
C31 H311 . 0.950 no
C32 C33 . 1.526(7) yes
C32 H321 . 0.950 no
C32 H322 . 0.950 no
C33 C34 . 1.518(8) yes
C33 H331 . 0.950 no
C33 H332 . 0.950 no
C34 C35 . 1.523(9) yes
C34 H341 . 0.950 no
C34 H342 . 0.950 no
C35 C36 . 1.529(7) yes
C35 H351 . 0.950 no
C35 H352 . 0.950 no
C36 H361 . 0.950 no
C36 H362 . 0.950 no
C41 C42 . 1.526(7) yes
C41 C46 . 1.531(7) yes
C41 H411 . 0.950 no
C42 C43 . 1.543(7) yes
C42 H421 . 0.950 no
C42 H422 . 0.950 no
C43 C44 . 1.517(9) yes
C43 H431 . 0.950 no
C43 H432 . 0.950 no
C44 C45 . 1.510(9) yes
C44 H441 . 0.950 no
C44 H442 . 0.950 no
C45 C46 . 1.546(8) yes
C45 H451 . 0.950 no
C45 H452 . 0.950 no
C46 H461 . 0.950 no
C46 H462 . 0.950 no

loop_
_platon_squeeze_void_nr
_platon_squeeze_void_average_x
_platon_squeeze_void_average_y
_platon_squeeze_void_average_z
_platon_squeeze_void_volume
_platon_squeeze_void_count_electrons
_platon_squeeze_void_content
1 0.000 0.000 0.250 248 30 ' '
2 0.000 0.000 0.750 248 31 ' '
3 0.667 0.333 0.083 238 30 ' '
4 0.667 0.333 0.583 238 29 ' '
5 0.333 0.667 0.417 238 30 ' '
6 0.333 0.667 0.917 238 29 ' '
